data_2240604
loop_
_publ_author_name
'Sun, Wei'
'Shan, Guangzhi'

_publ_section_title
;
 Crystal structure of diisopropylaminium dichloroacetate
;
_journal_coeditor_code GK2629
_journal_issue 5
_journal_name_full 'Acta Crystallographica Section E'
_journal_page_first o361
_journal_paper_doi 10.1107/S2056989015007586
_journal_volume 71
_journal_year 2015
_chemical_formula_iupac 'C6 H16 N +, C2 H Cl2 O2 -'
_chemical_formula_moiety 'C6 H16 N +, C2 H Cl2 O2 -'
_chemical_formula_sum 'C8 H17 Cl2 N O2'
_chemical_formula_weight 230.13
_chemical_name_common
;
Diisopropylaminium dichloroacetate
;
_chemical_name_systematic
;
Bis(propan-2-yl)azanium 2,2-dichloroacetate
;
_space_group_crystal_system monoclinic
_space_group_IT_number 14
_space_group_name_Hall '-P 2ybc'
_space_group_name_H-M_alt 'P 1 21/c 1'
_symmetry_space_group_name_Hall '-P 2ybc'
_symmetry_space_group_name_H-M 'P 1 21/c 1'
_atom_sites_solution_hydrogens geom
_atom_sites_solution_primary direct
_atom_sites_solution_secondary difmap
_audit_creation_method
;
Olex2 1.2
(compiled 2015.01.26 svn.r3150 for OlexSys, GUI svn.r4998)
;
_cell_angle_alpha 90.00
_cell_angle_beta 106.433(2)
_cell_angle_gamma 90.00
_cell_formula_units_Z 4
_cell_length_a 10.0272(2)
_cell_length_b 9.04914(17)
_cell_length_c 13.6496(3)
_cell_measurement_reflns_used 5039
_cell_measurement_temperature 119.95(10)
_cell_measurement_theta_max 66.8540
_cell_measurement_theta_min 4.6050
_cell_volume 1187.94(4)
_computing_cell_refinement
;
<i>CrysAlis PRO</i> (Agilent, 2014)
;
_computing_data_collection
;
<i>CrysAlis PRO</i> (Agilent, 2014)
;
_computing_data_reduction
;
<i>CrysAlis PRO</i> (Agilent, 2014)
;
_computing_molecular_graphics
;
<i>SHELXTL</i> (Sheldrick, 2008)
;
_computing_publication_material
;
<i>OLEX2</i> (Dolomanov <i>et al.</i>,  2009), <i>SHELXTL</i>
(Sheldrick, 2008),
<i>PLATON</i> (Spek, 2009) and <i>publCIF</i> (Westrip, 2010)
;
_computing_structure_refinement
;
<i>SHELXL97</i> (Sheldrick, 2008)
;
_computing_structure_solution
;
<i>SHELXS97</i> (Sheldrick, 2008)
;
_diffrn_ambient_temperature 119.95(10)
_diffrn_detector_area_resol_mean 10.4674
_diffrn_measured_fraction_theta_full 0.997
_diffrn_measured_fraction_theta_max 0.997
_diffrn_measurement_device 'four-circle diffractometer'
_diffrn_measurement_device_type 'Agilent Xcalibur Atlas Gemini ultra'
_diffrn_measurement_method '\w scans'
_diffrn_radiation_monochromator mirror
_diffrn_radiation_type CuK\a
_diffrn_radiation_wavelength 1.54184
_diffrn_reflns_av_R_equivalents 0.0258
_diffrn_reflns_limit_h_max 11
_diffrn_reflns_limit_h_min -11
_diffrn_reflns_limit_k_max 10
_diffrn_reflns_limit_k_min -7
_diffrn_reflns_limit_l_max 16
_diffrn_reflns_limit_l_min -16
_diffrn_reflns_number 11039
_diffrn_reflns_theta_full 66.93
_diffrn_reflns_theta_max 66.93
_diffrn_reflns_theta_min 4.60
_exptl_absorpt_coefficient_mu 4.711
_exptl_absorpt_correction_T_max 1.000
_exptl_absorpt_correction_T_min 0.662
_exptl_absorpt_correction_type multi-scan
_exptl_absorpt_process_details
;
(<i>CrysAlis PRO</i>; Agilent, 2014)
;
_exptl_crystal_colour colourless
_exptl_crystal_density_diffrn 1.287
_exptl_crystal_density_method 'not measured'
_exptl_crystal_description block
_exptl_crystal_F_000 488
_exptl_crystal_size_max 0.36
_exptl_crystal_size_mid 0.28
_exptl_crystal_size_min 0.24
_refine_diff_density_max 0.808
_refine_diff_density_min -0.854
_refine_ls_extinction_method none
_refine_ls_goodness_of_fit_ref 1.034
_refine_ls_hydrogen_treatment constr
_refine_ls_matrix_type full
_refine_ls_number_parameters 122
_refine_ls_number_reflns 2107
_refine_ls_number_restraints 0
_refine_ls_restrained_S_all 1.034
_refine_ls_R_factor_all 0.0428
_refine_ls_R_factor_gt 0.0383
_refine_ls_shift/su_max 0.000
_refine_ls_shift/su_mean 0.000
_refine_ls_structure_factor_coef Fsqd
_refine_ls_weighting_details 'calc w=1/[\s^2^(Fo^2^)+(0.0344P)^2^+1.3398P] where P=(Fo^2^+2Fc^2^)/3'
_refine_ls_weighting_scheme calc
_refine_ls_wR_factor_gt 0.0881
_refine_ls_wR_factor_ref 0.0916
_reflns_number_gt 1911
_reflns_number_total 2107
_reflns_threshold_expression I>2sigma(I)
_cod_data_source_file gk2629sup1.cif
_cod_data_source_block I
_cod_database_code 2240604

loop_
_space_group_symop_id
_space_group_symop_operation_xyz
1 'x, y, z'
2 '-x, y+1/2, -z+1/2'
3 '-x, -y, -z'
4 'x, -y-1/2, z-1/2'

loop_
_atom_site_type_symbol
_atom_site_label
_atom_site_fract_x
_atom_site_fract_y
_atom_site_fract_z
_atom_site_U_iso_or_equiv
_atom_site_adp_type
_atom_site_calc_flag
_atom_site_occupancy
Cl Cl1 0.53986(5) 0.16195(6) 0.60806(5) 0.04006(18) Uani d 1
Cl Cl2 0.62278(7) -0.05527(9) 0.76920(6) 0.0651(3) Uani d 1
O O1 0.86608(14) -0.08510(15) 0.66082(12) 0.0292(3) Uani d 1
O O2 0.84614(15) 0.15792(15) 0.68081(12) 0.0308(3) Uani d 1
N N1 0.15036(16) -0.05351(17) 0.75375(12) 0.0202(3) Uani d 1
H H1A 0.0563 -0.0607 0.7230 0.024 Uiso calc 1
H H1B 0.1801 -0.1441 0.7822 0.024 Uiso calc 1
C C2 0.80092(19) 0.0312(2) 0.66498(14) 0.0216(4) Uani d 1
C C3 0.2208(2) -0.0234(2) 0.67193(15) 0.0268(4) Uani d 1
H H3 0.3218 -0.0050 0.7050 0.032 Uiso calc 1
C C6 0.1729(2) 0.0574(2) 0.83878(15) 0.0256(4) Uani d 1
H H6 0.1401 0.1563 0.8087 0.031 Uiso calc 1
C C4 0.1577(2) 0.1123(3) 0.61147(17) 0.0331(5) Uani d 1
H H4A 0.0568 0.0998 0.5855 0.050 Uiso calc 1
H H4B 0.1972 0.1253 0.5540 0.050 Uiso calc 1
H H4C 0.1785 0.1995 0.6558 0.050 Uiso calc 1
C C1 0.6441(2) 0.0036(2) 0.65013(17) 0.0291(5) Uani d 1
H H1 0.6122 -0.0772 0.5989 0.035 Uiso calc 1
C C7 0.0847(3) 0.0110(3) 0.90727(17) 0.0362(5) Uani d 1
H H7A -0.0130 0.0049 0.8669 0.054 Uiso calc 1
H H7B 0.0943 0.0840 0.9619 0.054 Uiso calc 1
H H7C 0.1158 -0.0858 0.9373 0.054 Uiso calc 1
C C5 0.2054(3) -0.1610(3) 0.60590(18) 0.0421(6) Uani d 1
H H5A 0.2486 -0.2451 0.6483 0.063 Uiso calc 1
H H5B 0.2513 -0.1450 0.5522 0.063 Uiso calc 1
H H5C 0.1065 -0.1815 0.5747 0.063 Uiso calc 1
C C8 0.3249(2) 0.0689(3) 0.8971(2) 0.0436(6) Uani d 1
H H8A 0.3593 -0.0283 0.9247 0.065 Uiso calc 1
H H8B 0.3363 0.1395 0.9533 0.065 Uiso calc 1
H H8C 0.3779 0.1029 0.8511 0.065 Uiso calc 1

loop_
_atom_site_aniso_label
_atom_site_aniso_U_11
_atom_site_aniso_U_22
_atom_site_aniso_U_33
_atom_site_aniso_U_12
_atom_site_aniso_U_13
_atom_site_aniso_U_23
Cl1 0.0265(3) 0.0351(3) 0.0558(4) 0.0130(2) 0.0072(2) 0.0078(2)
Cl2 0.0341(3) 0.0849(5) 0.0860(5) 0.0143(3) 0.0328(3) 0.0510(4)
O1 0.0201(7) 0.0203(7) 0.0470(9) 0.0020(6) 0.0090(6) -0.0021(6)
O2 0.0266(7) 0.0206(7) 0.0473(9) -0.0036(6) 0.0139(6) -0.0056(6)
N1 0.0162(7) 0.0192(8) 0.0250(8) 0.0001(6) 0.0055(6) 0.0007(6)
C2 0.0188(9) 0.0231(10) 0.0229(9) 0.0003(8) 0.0056(7) 0.0012(7)
C3 0.0173(9) 0.0376(12) 0.0271(10) -0.0007(8) 0.0091(8) 0.0046(9)
C6 0.0270(10) 0.0204(10) 0.0292(10) 0.0020(8) 0.0078(8) -0.0026(8)
C4 0.0333(12) 0.0334(12) 0.0334(11) -0.0038(9) 0.0106(9) 0.0076(9)
C1 0.0187(10) 0.0231(10) 0.0434(12) 0.0032(8) 0.0053(9) 0.0030(9)
C7 0.0416(13) 0.0394(13) 0.0313(11) 0.0023(10) 0.0161(10) -0.0025(10)
C5 0.0558(15) 0.0426(14) 0.0327(12) 0.0147(12) 0.0201(11) 0.0021(10)
C8 0.0314(12) 0.0473(14) 0.0466(14) -0.0040(11) 0.0020(10) -0.0203(12)

loop_
_atom_type_symbol
_atom_type_description
_atom_type_scat_dispersion_real
_atom_type_scat_dispersion_imag
_atom_type_scat_source
C C 0.0181 0.0091 'International Tables Vol C Tables 4.2.6.8 and 6.1.1.4'
H H 0.0000 0.0000 'International Tables Vol C Tables 4.2.6.8 and 6.1.1.4'
Cl Cl 0.3639 0.7018 'International Tables Vol C Tables 4.2.6.8 and 6.1.1.4'
N N 0.0311 0.0180 'International Tables Vol C Tables 4.2.6.8 and 6.1.1.4'
O O 0.0492 0.0322 'International Tables Vol C Tables 4.2.6.8 and 6.1.1.4'

loop_
_geom_angle_atom_site_label_1
_geom_angle_atom_site_label_2
_geom_angle_atom_site_label_3
_geom_angle
H1A N1 H1B 107.3
C3 N1 H1A 108.1
C3 N1 H1B 108.1
C6 N1 H1A 108.1
C6 N1 H1B 108.1
C6 N1 C3 116.92(15)
O1 C2 C1 112.56(16)
O2 C2 O1 128.50(18)
O2 C2 C1 118.92(17)
N1 C3 H3 108.9
N1 C3 C4 109.89(16)
N1 C3 C5 107.58(17)
C4 C3 H3 108.9
C4 C3 C5 112.62(18)
C5 C3 H3 108.9
N1 C6 H6 108.7
N1 C6 C7 107.75(16)
N1 C6 C8 111.19(16)
C7 C6 H6 108.7
C8 C6 H6 108.7
C8 C6 C7 111.81(19)
C3 C4 H4A 109.5
C3 C4 H4B 109.5
C3 C4 H4C 109.5
H4A C4 H4B 109.5
H4A C4 H4C 109.5
H4B C4 H4C 109.5
Cl1 C1 Cl2 109.02(12)
Cl1 C1 H1 108.8
Cl2 C1 H1 108.8
C2 C1 Cl1 113.38(14)
C2 C1 Cl2 107.99(14)
C2 C1 H1 108.8
C6 C7 H7A 109.5
C6 C7 H7B 109.5
C6 C7 H7C 109.5
H7A C7 H7B 109.5
H7A C7 H7C 109.5
H7B C7 H7C 109.5
C3 C5 H5A 109.5
C3 C5 H5B 109.5
C3 C5 H5C 109.5
H5A C5 H5B 109.5
H5A C5 H5C 109.5
H5B C5 H5C 109.5
C6 C8 H8A 109.5
C6 C8 H8B 109.5
C6 C8 H8C 109.5
H8A C8 H8B 109.5
H8A C8 H8C 109.5
H8B C8 H8C 109.5

loop_
_geom_bond_atom_site_label_1
_geom_bond_atom_site_label_2
_geom_bond_distance
Cl1 C1 1.771(2)
Cl2 C1 1.780(2)
O1 C2 1.248(2)
O2 C2 1.230(2)
N1 H1A 0.9200
N1 H1B 0.9200
N1 C3 1.505(2)
N1 C6 1.503(2)
C2 C1 1.548(3)
C3 H3 1.0000
C3 C4 1.514(3)
C3 C5 1.519(3)
C6 H6 1.0000
C6 C7 1.516(3)
C6 C8 1.511(3)
C4 H4A 0.9800
C4 H4B 0.9800
C4 H4C 0.9800
C1 H1 1.0000
C7 H7A 0.9800
C7 H7B 0.9800
C7 H7C 0.9800
C5 H5A 0.9800
C5 H5B 0.9800
C5 H5C 0.9800
C8 H8A 0.9800
C8 H8B 0.9800
C8 H8C 0.9800

loop_
_geom_hbond_atom_site_label_D
_geom_hbond_atom_site_label_H
_geom_hbond_atom_site_label_A
_geom_hbond_site_symmetry_A
_geom_hbond_distance_DH
_geom_hbond_distance_HA
_geom_hbond_distance_DA
_geom_hbond_angle_DHA
N1 H1A O1 1_455 0.92 1.87 2.788(2) 177.3
N1 H1B O2 2_646 0.92 1.90 2.757(2) 154.2
C6 H6 O1 2_656 1.00 2.38 3.258(2) 146.0

loop_
_geom_torsion_atom_site_label_1
_geom_torsion_atom_site_label_2
_geom_torsion_atom_site_label_3
_geom_torsion_atom_site_label_4
_geom_torsion
O1 C2 C1 Cl1 -157.58(15)
O1 C2 C1 Cl2 81.51(19)
O2 C2 C1 Cl1 23.8(2)
O2 C2 C1 Cl2 -97.11(19)
C3 N1 C6 C7 175.93(16)
C3 N1 C6 C8 -61.2(2)
C6 N1 C3 C4 -67.1(2)
C6 N1 C3 C5 169.99(17)
